data_4119038
loop_
_publ_author_name
'Collin D. Morris'
'In Chung'
'Sungoh Park'
'Connor M. Harrison'
'Daniel J. Clark'
'Joon I. Jang'
'Mercouri G. Kanatzidis'

_publ_section_title
;
 Molecular Germanium Selenophosphate Salts: Phase-Change Properties and
 Strong Second Harmonic Generation
;
_journal_name_full 'Journal of the American Chemical Society'
_journal_page_first 20733
_journal_page_last 20744
_journal_paper_doi 10.1021/ja309386e
_journal_volume 134
_journal_year 2012
_chemical_formula_moiety 'Ge P4 S12, 4(K)'
_chemical_formula_sum 'Ge K4 P4 S12'
_chemical_formula_weight 737.59
_chemical_name_systematic
; 
 ? 
;
_space_group_IT_number 15
_symmetry_cell_setting monoclinic
_symmetry_space_group_name_Hall '-C 2yc'
_symmetry_space_group_name_H-M 'C 1 2/c 1'
_atom_sites_solution_primary direct
_atom_sites_solution_secondary difmap
_audit_creation_method SHELXL-97
_cell_angle_alpha 90.00
_cell_angle_beta 100.189(6)
_cell_angle_gamma 90.00
_cell_formula_units_Z 4
_cell_length_a 12.1695(8)
_cell_length_b 7.8377(5)
_cell_length_c 23.1846(17)
_cell_measurement_reflns_used 3671
_cell_measurement_temperature 293(2)
_cell_measurement_theta_max 29.50
_cell_measurement_theta_min 1.78
_cell_volume 2176.5(3)
_computing_cell_refinement 'STOE X-AREA'
_computing_data_collection 'STOE X-AREA'
_computing_data_reduction 'STOE X-RED'
_computing_structure_refinement 'SHELXL-97 (Sheldrick, 2008)'
_computing_structure_solution 'SHELXS-97 (Sheldrick, 2008)'
_diffrn_ambient_temperature 293(2)
_diffrn_detector_area_resol_mean 6.67
_diffrn_measured_fraction_theta_full 0.991
_diffrn_measured_fraction_theta_max 0.991
_diffrn_measurement_device_type 'STOE IPDS 2'
_diffrn_measurement_method 'rotation method'
_diffrn_radiation_monochromator graphite
_diffrn_radiation_source 'fine-focus sealed tube'
_diffrn_radiation_type MoK\a
_diffrn_radiation_wavelength 0.71073
_diffrn_reflns_av_R_equivalents 0.0565
_diffrn_reflns_av_sigmaI/netI 0.0669
_diffrn_reflns_limit_h_max 12
_diffrn_reflns_limit_h_min -14
_diffrn_reflns_limit_k_max 9
_diffrn_reflns_limit_k_min -9
_diffrn_reflns_limit_l_max 27
_diffrn_reflns_limit_l_min -26
_diffrn_reflns_number 4569
_diffrn_reflns_theta_full 25.00
_diffrn_reflns_theta_max 25.00
_diffrn_reflns_theta_min 1.78
_exptl_absorpt_coefficient_mu 3.603
_exptl_absorpt_correction_T_max 0.8051
_exptl_absorpt_correction_T_min 0.7226
_exptl_absorpt_correction_type numerical
_exptl_crystal_colour yellow
_exptl_crystal_density_diffrn 2.251
_exptl_crystal_description plate
_exptl_crystal_F_000 1440
_exptl_crystal_size_max 0.1168
_exptl_crystal_size_mid 0.1067
_exptl_crystal_size_min 0.0713
_refine_diff_density_max 0.469
_refine_diff_density_min -0.421
_refine_diff_density_rms 0.110
_refine_ls_extinction_method none
_refine_ls_goodness_of_fit_ref 1.058
_refine_ls_matrix_type full
_refine_ls_number_parameters 96
_refine_ls_number_reflns 1917
_refine_ls_number_restraints 0
_refine_ls_restrained_S_all 1.058
_refine_ls_R_factor_all 0.0771
_refine_ls_R_factor_gt 0.0482
_refine_ls_shift/su_max 0.000
_refine_ls_shift/su_mean 0.000
_refine_ls_structure_factor_coef Fsqd
_refine_ls_weighting_details 'calc w=1/[\s^2^(Fo^2^)+(0.0207P)^2^+0.0000P] where P=(Fo^2^+2Fc^2^)/3'
_refine_ls_weighting_scheme calc
_refine_ls_wR_factor_gt 0.0639
_refine_ls_wR_factor_ref 0.0691
_reflns_number_gt 1443
_reflns_number_total 1917
_reflns_threshold_expression >2sigma(I)
_cod_data_source_file ja309386e_si_002_1.cif
_cod_data_source_block k4gep4s12
_cod_original_sg_symbol_H-M 'C 2/c'
_cod_database_code 4119038

loop_
_symmetry_equiv_pos_as_xyz
'x, y, z'
'-x, y, -z+1/2'
'x+1/2, y+1/2, z'
'-x+1/2, y+1/2, -z+1/2'
'-x, -y, -z'
'x, -y, z-1/2'
'-x+1/2, -y+1/2, -z'
'x+1/2, -y+1/2, z-1/2'

loop_
_atom_site_label
_atom_site_type_symbol
_atom_site_fract_x
_atom_site_fract_y
_atom_site_fract_z
_atom_site_U_iso_or_equiv
_atom_site_adp_type
_atom_site_occupancy
_atom_site_symmetry_multiplicity
_atom_site_calc_flag
_atom_site_refinement_flags
P1 P 0.09552(12) 0.20937(18) 0.37399(5) 0.0211(3) Uani 1 1 d .
P2 P 0.35270(12) 0.43568(17) 0.11660(6) 0.0216(3) Uani 1 1 d .
S1 S 0.07641(13) 0.2903(2) 0.45114(6) 0.0322(4) Uani 1 1 d .
S2 S 0.18989(13) 0.34098(19) 0.32845(6) 0.0324(4) Uani 1 1 d .
S3 S 0.06552(11) 0.17252(18) 0.17971(6) 0.0254(3) Uani 1 1 d .
S4 S 0.19514(12) 0.4289(2) 0.07828(6) 0.0315(3) Uani 1 1 d .
S5 S 0.45936(15) 0.3019(2) 0.08078(7) 0.0400(4) Uani 1 1 d .
S6 S 0.35867(13) 0.37217(18) 0.20779(6) 0.0285(3) Uani 1 1 d .
K1 K 0.18618(14) 0.02141(19) 0.04579(6) 0.0434(4) Uani 1 1 d .
K2 K 0.40263(15) 0.08213(19) 0.31592(7) 0.0510(4) Uani 1 1 d .
Ge Ge 0.0000 0.03672(10) 0.2500 0.0208(2) Uani 1 2 d S

loop_
_atom_site_aniso_label
_atom_site_aniso_U_11
_atom_site_aniso_U_22
_atom_site_aniso_U_33
_atom_site_aniso_U_23
_atom_site_aniso_U_13
_atom_site_aniso_U_12
P1 0.0229(7) 0.0213(7) 0.0182(6) -0.0007(5) 0.0012(5) 0.0012(6)
P2 0.0225(7) 0.0226(7) 0.0190(6) -0.0015(5) 0.0018(5) -0.0025(6)
S1 0.0357(9) 0.0399(8) 0.0205(6) -0.0084(6) 0.0035(6) 0.0061(7)
S2 0.0376(9) 0.0318(8) 0.0280(7) 0.0043(6) 0.0065(6) -0.0066(7)
S3 0.0220(7) 0.0313(8) 0.0218(6) 0.0041(5) 0.0012(5) -0.0053(6)
S4 0.0248(8) 0.0415(9) 0.0259(7) -0.0032(6) -0.0020(6) -0.0070(7)
S5 0.0440(10) 0.0374(8) 0.0406(9) -0.0094(7) 0.0134(7) 0.0063(8)
S6 0.0338(8) 0.0311(7) 0.0192(6) 0.0033(5) 0.0003(6) -0.0125(7)
K1 0.0544(9) 0.0428(8) 0.0305(7) -0.0008(6) 0.0009(6) 0.0017(7)
K2 0.0591(10) 0.0380(8) 0.0617(9) 0.0078(7) 0.0270(8) -0.0009(7)
Ge 0.0243(5) 0.0216(4) 0.0151(4) 0.000 -0.0001(3) 0.000

loop_
_atom_type_symbol
_atom_type_description
_atom_type_scat_dispersion_real
_atom_type_scat_dispersion_imag
_atom_type_scat_source
P P 0.1023 0.0942 'International Tables Vol C Tables 4.2.6.8 and 6.1.1.4'
S S 0.1246 0.1234 'International Tables Vol C Tables 4.2.6.8 and 6.1.1.4'
K K 0.2009 0.2494 'International Tables Vol C Tables 4.2.6.8 and 6.1.1.4'
Ge Ge 0.1547 1.8001 'International Tables Vol C Tables 4.2.6.8 and 6.1.1.4'

loop_
_geom_angle_atom_site_label_1
_geom_angle_atom_site_label_2
_geom_angle_atom_site_label_3
_geom_angle
_geom_angle_site_symmetry_1
_geom_angle_site_symmetry_3
S1 P1 S2 119.59(10) . .
S1 P1 S3 109.32(9) . 2
S2 P1 S3 108.46(8) . 2
S1 P1 P2 107.44(8) . 4_545
S2 P1 P2 111.82(9) . 4_545
S3 P1 P2 98.06(7) 2 4_545
S1 P1 K2 84.80(7) . 3_455
S2 P1 K2 78.06(6) . 3_455
S3 P1 K2 57.34(5) 2 3_455
P2 P1 K2 155.33(6) 4_545 3_455
S1 P1 K1 62.18(6) . 4
S2 P1 K1 60.67(6) . 4
S3 P1 K1 148.06(7) 2 4
P2 P1 K1 113.88(6) 4_545 4
K2 P1 K1 90.74(4) 3_455 4
S5 P2 S4 117.34(9) . .
S5 P2 S6 112.36(9) . .
S4 P2 S6 107.29(9) . .
S5 P2 P1 110.96(9) . 4
S4 P2 P1 107.79(8) . 4
S6 P2 P1 99.52(7) . 4
S5 P2 K1 66.18(6) . 7
S4 P2 K1 66.83(6) . 7
S6 P2 K1 170.35(7) . 7
P1 P2 K1 89.73(6) 4 7
P1 S1 K1 105.17(7) . 6_556
P1 S1 K1 87.35(7) . 4
K1 S1 K1 97.70(5) 6_556 4
P1 S1 S4 100.82(7) . 2
K1 S1 S4 127.68(6) 6_556 2
K1 S1 S4 128.35(6) 4 2
P1 S2 K2 105.14(7) . .
P1 S2 K1 88.29(6) . 4
K2 S2 K1 95.48(6) . 4
P1 S3 Ge 94.64(7) 2 .
P1 S3 K2 88.66(6) 2 4
Ge S3 K2 120.80(6) . 4
P2 S4 K2 96.34(7) . 4
P2 S4 K1 96.90(7) . .
K2 S4 K1 123.29(6) 4 .
P2 S4 K1 81.70(7) . 7
K2 S4 K1 151.11(6) 4 7
K1 S4 K1 85.44(5) . 7
P2 S5 K2 105.75(8) . 2_655
P2 S5 K1 82.33(7) . 7
K2 S5 K1 170.07(6) 2_655 7
P2 S5 K1 116.55(8) . 3
K2 S5 K1 96.24(6) 2_655 3
K1 S5 K1 84.94(5) 7 3
P2 S6 Ge 100.71(7) . 3
P2 S6 K2 149.34(8) . .
Ge S6 K2 93.16(5) 3 .
P2 S6 K2 82.36(6) . 4
Ge S6 K2 113.65(6) 3 4
K2 S6 K2 116.84(5) . 4
S4 K1 S2 102.69(5) . 4_545
S4 K1 S1 147.40(5) . 6
S2 K1 S1 108.90(5) 4_545 6
S4 K1 S1 121.37(6) . 4_545
S2 K1 S1 60.45(4) 4_545 4_545
S1 K1 S1 82.30(5) 6 4_545
S4 K1 S5 78.17(5) . 7
S2 K1 S5 175.84(7) 4_545 7
S1 K1 S5 69.75(4) 6 7
S1 K1 S5 122.67(6) 4_545 7
S4 K1 S4 94.56(5) . 7
S2 K1 S4 125.53(6) 4_545 7
S1 K1 S4 73.63(5) 6 7
S1 K1 S4 66.39(5) 4_545 7
S5 K1 S4 58.21(4) 7 7
S4 K1 S5 115.15(6) . 3_445
S2 K1 S5 80.87(5) 4_545 3_445
S1 K1 S5 63.64(5) 6 3_445
S1 K1 S5 116.06(6) 4_545 3_445
S5 K1 S5 95.06(5) 7 3_445
S4 K1 S5 135.76(5) 7 3_445
S4 K1 P2 97.89(5) . 7
S2 K1 P2 151.03(6) 4_545 7
S1 K1 P2 56.41(4) 6 7
S1 K1 P2 91.42(5) 4_545 7
S5 K1 P2 31.49(4) 7 7
S4 K1 P2 31.48(3) 7 7
S5 K1 P2 108.48(5) 3_445 7
S4 K1 P1 121.13(5) . 4_545
S2 K1 P1 31.05(4) 4_545 4_545
S1 K1 P1 90.81(5) 6 4_545
S1 K1 P1 30.48(3) 4_545 4_545
S5 K1 P1 151.33(6) 7 4_545
S4 K1 P1 96.86(5) 7 4_545
S5 K1 P1 94.69(5) 3_445 4_545
P2 K1 P1 120.01(5) 7 4_545
S4 K1 K1 48.96(4) . 7
S2 K1 K1 126.67(6) 4_545 7
S1 K1 K1 112.99(5) 6 7
S1 K1 K1 94.01(6) 4_545 7
S5 K1 K1 56.94(4) 7 7
S4 K1 K1 45.60(4) 7 7
S5 K1 K1 147.86(7) 3_445 7
P2 K1 K1 56.85(3) 7 7
P1 K1 K1 117.45(6) 4_545 7
S4 K1 K1 99.49(5) . 5
S2 K1 K1 128.14(7) 4_545 5
S1 K1 K1 54.16(4) 6 5
S1 K1 K1 136.45(6) 4_545 5
S5 K1 K1 47.80(4) 7 5
S4 K1 K1 98.30(5) 7 5
S5 K1 K1 47.27(4) 3_445 5
P2 K1 K1 66.86(4) 7 5
P1 K1 K1 135.06(6) 4_545 5
K1 K1 K1 103.14(5) 7 5
S4 K1 K2 122.05(5) . 4_545
S2 K1 K2 42.20(4) 4_545 4_545
S1 K1 K2 79.18(4) 6 4_545
S1 K1 K2 84.15(4) 4_545 4_545
S5 K1 K2 133.94(5) 7 4_545
S4 K1 K2 141.91(5) 7 4_545
S5 K1 K2 39.64(4) 3_445 4_545
P2 K1 K2 135.54(4) 7 4_545
P1 K1 K2 56.99(4) 4_545 4_545
K1 K1 K2 167.40(5) 7 4_545
K1 K1 K2 86.50(5) 5 4_545
S4 K2 S5 80.89(5) 4_545 2_655
S4 K2 S3 69.91(5) 4_545 4_545
S5 K2 S3 118.04(6) 2_655 4_545
S4 K2 S2 76.02(5) 4_545 .
S5 K2 S2 85.40(6) 2_655 .
S3 K2 S2 133.67(7) 4_545 .
S4 K2 S6 143.92(7) 4_545 .
S5 K2 S6 100.89(5) 2_655 .
S3 K2 S6 134.30(6) 4_545 .
S2 K2 S6 68.29(5) . .
S4 K2 S6 59.34(4) 4_545 4_545
S5 K2 S6 135.25(7) 2_655 4_545
S3 K2 S6 69.04(4) 4_545 4_545
S2 K2 S6 66.85(5) . 4_545
S6 K2 S6 100.31(5) . 4_545
S4 K2 P1 74.24(5) 4_545 3_545
S5 K2 P1 86.52(5) 2_655 3_545
S3 K2 P1 34.00(3) 4_545 3_545
S2 K2 P1 150.05(6) . 3_545
S6 K2 P1 141.64(6) . 3_545
S6 K2 P1 100.23(5) 4_545 3_545
S4 K2 K2 155.50(5) 4_545 2_655
S5 K2 K2 104.97(7) 2_655 2_655
S3 K2 K2 86.71(4) 4_545 2_655
S2 K2 K2 127.65(5) . 2_655
S6 K2 K2 59.38(4) . 2_655
S6 K2 K2 119.75(6) 4_545 2_655
P1 K2 K2 82.30(5) 3_545 2_655
S4 K2 K1 66.72(4) 4_545 4
S5 K2 K1 44.12(4) 2_655 4
S3 K2 K1 135.13(5) 4_545 4
S2 K2 K1 42.32(3) . 4
S6 K2 K1 89.34(4) . 4
S6 K2 K1 97.52(5) 4_545 4
P1 K2 K1 119.47(5) 3_545 4
K2 K2 K1 133.57(3) 2_655 4
S3 Ge S3 122.42(8) 2 .
S3 Ge S6 104.54(5) 2 3_445
S3 Ge S6 107.78(5) . 3_445
S3 Ge S6 107.79(5) 2 4_545
S3 Ge S6 104.54(5) . 4_545
S6 Ge S6 109.42(8) 3_445 4_545

loop_
_geom_bond_atom_site_label_1
_geom_bond_atom_site_label_2
_geom_bond_distance
_geom_bond_site_symmetry_2
P1 S1 1.950(2) .
P1 S2 1.982(2) .
P1 S3 2.1473(18) 2
P1 P2 2.2355(19) 4_545
P1 K2 3.839(2) 3_455
P1 K1 3.841(2) 4
P2 S5 1.964(2) .
P2 S4 1.9662(19) .
P2 S6 2.1608(18) .
P2 P1 2.2355(19) 4
P2 K1 3.7257(18) 7
S1 K1 3.396(2) 6_556
S1 K1 3.400(2) 4
S1 S4 3.431(2) 2
S2 K2 3.342(2) .
S2 K1 3.350(2) 4
S3 P1 2.1473(18) 2
S3 Ge 2.2101(14) .
S3 K2 3.233(2) 4
S4 K2 3.148(2) 4
S4 K1 3.279(2) .
S4 K1 3.461(2) 7
S5 K2 3.178(2) 2_655
S5 K1 3.439(2) 7
S5 K1 3.468(3) 3
S6 Ge 2.2324(14) 3
S6 K2 3.356(2) .
S6 K2 3.536(2) 4
K1 S2 3.350(2) 4_545
K1 S1 3.396(2) 6
K1 S1 3.400(2) 4_545
K1 S5 3.439(2) 7
K1 S4 3.461(2) 7
K1 S5 3.468(3) 3_445
K1 P2 3.7257(18) 7
K1 P1 3.8405(19) 4_545
K2 S4 3.148(2) 4_545
K2 S5 3.178(2) 2_655
K2 S3 3.233(2) 4_545
K2 S6 3.536(2) 4_545
K2 P1 3.839(2) 3_545
Ge S3 2.2100(14) 2
Ge S6 2.2325(14) 3_445
Ge S6 2.2325(14) 4_545
